data_4509298
loop_
_publ_author_name
'Bu\<car, Dejan-Kre\<simir'
'Henry, Rodger F.'
'Lou, Xiaochun'
'Duerst, Richard W.'
'MacGillivray, Leonard R.'
'Zhang, Geoff G. Z.'

_publ_section_title
;
 Cocrystals of Caffeine and Hydroxybenzoic Acids Composed of Multiple
 Supramolecular Heterosynthons: Screening via Solution-Mediated Phase
 Transformation and Structural Characterization
;
_journal_issue 4
_journal_name_full 'Crystal Growth &amp; Design'
_journal_page_first 1932
_journal_paper_doi 10.1021/cg801178m
_journal_volume 9
_journal_year 2009
_chemical_formula_moiety 'C8 H10 N4 O2, C7 H6 O4'
_chemical_formula_sum 'C15 H16 N4 O6'
_chemical_formula_weight 348.32
_chemical_name_systematic
; 
 ? 
;
_space_group_IT_number 14
_symmetry_cell_setting monoclinic
_symmetry_space_group_name_Hall '-P 2ybc'
_symmetry_space_group_name_H-M 'P 1 21/c 1'
_atom_sites_solution_hydrogens geom
_atom_sites_solution_primary direct
_atom_sites_solution_secondary difmap
_audit_creation_method SHELXL-97
_cell_angle_alpha 90.00
_cell_angle_beta 117.349(5)
_cell_angle_gamma 90.00
_cell_formula_units_Z 4
_cell_length_a 15.703(6)
_cell_length_b 6.818(3)
_cell_length_c 16.215(6)
_cell_measurement_reflns_used 904
_cell_measurement_temperature 173(2)
_cell_measurement_theta_max 27.426
_cell_measurement_theta_min 3.9065
_cell_volume 1542.0(11)
_computing_cell_refinement 'Bruker saintplus (Bruker 1999)'
_computing_data_collection 'Bruker SMART (Bruker 2001)'
_computing_data_reduction 'Bruker saintplus (Bruker 1999)'
_computing_molecular_graphics 'ORTEP (Johnson 1976), Accelrys (2004)'
_computing_structure_refinement 'SHELXL (Sheldrick, 2000)'
_computing_structure_solution 'SHELXL (Sheldrick, 2000)'
_diffrn_ambient_temperature 173(2)
_diffrn_measured_fraction_theta_full 0.986
_diffrn_measured_fraction_theta_max 0.986
_diffrn_measurement_device_type 'Bruker APEX CCD'
_diffrn_measurement_method 'omega scan'
_diffrn_radiation_monochromator graphite
_diffrn_radiation_source 'fine-focus sealed tube'
_diffrn_radiation_type MoK\a
_diffrn_radiation_wavelength 0.71073
_diffrn_reflns_av_R_equivalents 0.0492
_diffrn_reflns_av_sigmaI/netI 0.0422
_diffrn_reflns_limit_h_max 20
_diffrn_reflns_limit_h_min -20
_diffrn_reflns_limit_k_max 9
_diffrn_reflns_limit_k_min -9
_diffrn_reflns_limit_l_max 21
_diffrn_reflns_limit_l_min -21
_diffrn_reflns_number 17501
_diffrn_reflns_theta_full 28.31
_diffrn_reflns_theta_max 28.31
_diffrn_reflns_theta_min 2.52
_diffrn_standards_number 0
_exptl_absorpt_coefficient_mu 0.118
_exptl_absorpt_correction_T_max 1.00
_exptl_absorpt_correction_T_min 0.69
_exptl_absorpt_correction_type empirical
_exptl_crystal_colour colorless
_exptl_crystal_density_diffrn 1.500
_exptl_crystal_density_meas ?
_exptl_crystal_density_method 'not measured'
_exptl_crystal_description rod
_exptl_crystal_F_000 728
_exptl_crystal_size_max 0.4
_exptl_crystal_size_mid 0.1
_exptl_crystal_size_min 0.1
_refine_diff_density_max 0.463
_refine_diff_density_min -0.344
_refine_diff_density_rms 0.080
_refine_ls_extinction_method none
_refine_ls_goodness_of_fit_ref 1.344
_refine_ls_hydrogen_treatment mixed
_refine_ls_matrix_type full
_refine_ls_number_parameters 229
_refine_ls_number_reflns 3781
_refine_ls_number_restraints 0
_refine_ls_restrained_S_all 1.344
_refine_ls_R_factor_all 0.1191
_refine_ls_R_factor_gt 0.1052
_refine_ls_shift/su_max 0.000
_refine_ls_shift/su_mean 0.000
_refine_ls_structure_factor_coef Fsqd
_refine_ls_weighting_details 'calc w=1/[\s^2^(Fo^2^)+(0.0610P)^2^+2.4073P] where P=(Fo^2^+2Fc^2^)/3'
_refine_ls_weighting_scheme calc
_refine_ls_wR_factor_gt 0.2073
_refine_ls_wR_factor_ref 0.2140
_reflns_number_gt 3344
_reflns_number_total 3781
_reflns_threshold_expression I>2sigma(I)
_cod_data_source_file cg801178msup1.cif
_cod_data_source_block 7
_cod_depositor_comments
;
The following automatic conversions were performed:

'_exptl_crystal_density_meas' value 'none' was changed to '?' - the
value is perceived as not measured.

Automatic conversion script
Id: cif_fix_values 3008 2015-01-20 13:52:24Z robertas 
;
_cod_original_cell_volume 1542.0(10)
_cod_original_sg_symbol_H-M P21/c
_cod_database_code 4509298

loop_
_symmetry_equiv_pos_as_xyz
'x, y, z'
'-x, y+1/2, -z+1/2'
'-x, -y, -z'
'x, -y-1/2, z-1/2'

loop_
_atom_site_label
_atom_site_type_symbol
_atom_site_fract_x
_atom_site_fract_y
_atom_site_fract_z
_atom_site_U_iso_or_equiv
_atom_site_adp_type
_atom_site_occupancy
_atom_site_symmetry_multiplicity
_atom_site_calc_flag
_atom_site_refinement_flags
O1 O -0.09879(15) 0.3102(4) -0.03011(15) 0.0278(6) Uani 1 1 d .
H1 H -0.0425 0.2755 -0.0060 0.042 Uiso 1 1 calc R
O2 O -0.07661(17) 0.3277(4) -0.15536(17) 0.0326(6) Uani 1 1 d .
O3 O -0.21628(18) 0.4393(4) -0.31073(17) 0.0352(6) Uani 1 1 d .
H3 H -0.1613 0.4056 -0.2755 0.053 Uiso 1 1 calc R
O4 O -0.43194(17) 0.4890(5) -0.12459(17) 0.0403(7) Uani 1 1 d .
H4 H -0.4870 0.5216 -0.1603 0.060 Uiso 1 1 calc R
C1 C -0.1275(2) 0.3471(5) -0.1177(2) 0.0235(7) Uani 1 1 d .
C2 C -0.2283(2) 0.4113(5) -0.1685(2) 0.0225(7) Uani 1 1 d .
C3 C -0.2674(2) 0.4519(5) -0.2632(2) 0.0248(7) Uani 1 1 d .
C4 C -0.3627(2) 0.5076(5) -0.3106(2) 0.0309(8) Uani 1 1 d .
H4A H -0.3893 0.5366 -0.3736 0.037 Uiso 1 1 calc R
C5 C -0.4179(2) 0.5204(5) -0.2659(2) 0.0301(8) Uani 1 1 d .
H5 H -0.4820 0.5571 -0.2988 0.036 Uiso 1 1 calc R
C6 C -0.3792(2) 0.4791(5) -0.1716(2) 0.0266(7) Uani 1 1 d .
C7 C -0.2849(2) 0.4273(5) -0.1235(2) 0.0247(7) Uani 1 1 d .
H7 H -0.2584 0.4025 -0.0601 0.030 Uiso 1 1 calc R
O5 O 0.38329(15) -0.0134(4) 0.25049(16) 0.0275(5) Uani 1 1 d .
O6 O 0.17003(19) 0.0741(4) 0.36512(17) 0.0376(7) Uani 1 1 d .
N1 N 0.22135(18) 0.1125(4) 0.06405(18) 0.0217(6) Uani 1 1 d .
N2 N 0.27520(19) 0.0311(4) 0.30702(18) 0.0251(6) Uani 1 1 d .
N3 N 0.11707(18) 0.1361(4) 0.21258(18) 0.0227(6) Uani 1 1 d .
N4 N 0.07993(18) 0.1968(4) 0.05287(18) 0.0237(6) Uani 1 1 d .
C8 C 0.2968(2) 0.0757(6) 0.0378(2) 0.0296(8) Uani 1 1 d .
H8A H 0.2718 0.0927 -0.0281 0.044 Uiso 1 1 calc R
H8B H 0.3199 -0.0561 0.0544 0.044 Uiso 1 1 calc R
H8C H 0.3485 0.1662 0.0696 0.044 Uiso 1 1 calc R
C9 C 0.2261(2) 0.0860(5) 0.1501(2) 0.0193(6) Uani 1 1 d .
C10 C 0.3018(2) 0.0298(5) 0.2361(2) 0.0218(6) Uani 1 1 d .
C11 C 0.3478(3) -0.0252(6) 0.3996(2) 0.0369(9) Uani 1 1 d .
H11A H 0.3802 0.0899 0.4336 0.055 Uiso 1 1 calc R
H11B H 0.3932 -0.1120 0.3945 0.055 Uiso 1 1 calc R
H11C H 0.3175 -0.0906 0.4317 0.055 Uiso 1 1 calc R
C12 C 0.1852(2) 0.0800(5) 0.2989(2) 0.0259(7) Uani 1 1 d .
C13 C 0.0215(2) 0.1901(6) 0.1984(2) 0.0315(8) Uani 1 1 d .
H13A H 0.0057 0.3185 0.1712 0.047 Uiso 1 1 calc R
H13B H 0.0202 0.1905 0.2570 0.047 Uiso 1 1 calc R
H13C H -0.0243 0.0969 0.1576 0.047 Uiso 1 1 calc R
C14 C 0.1386(2) 0.1392(5) 0.1404(2) 0.0209(6) Uani 1 1 d .
C15 C 0.1337(2) 0.1794(5) 0.0094(2) 0.0243(7) Uani 1 1 d .
H15 H 0.1122 0.2108 -0.0528 0.029 Uiso 1 1 calc R

loop_
_atom_site_aniso_label
_atom_site_aniso_U_11
_atom_site_aniso_U_22
_atom_site_aniso_U_33
_atom_site_aniso_U_23
_atom_site_aniso_U_13
_atom_site_aniso_U_12
O1 0.0147(10) 0.0398(14) 0.0246(12) 0.0046(10) 0.0053(9) 0.0070(10)
O2 0.0257(12) 0.0430(15) 0.0335(13) 0.0045(11) 0.0175(11) 0.0038(11)
O3 0.0321(13) 0.0494(17) 0.0262(12) 0.0054(11) 0.0150(11) 0.0006(12)
O4 0.0171(11) 0.071(2) 0.0289(13) -0.0024(13) 0.0069(10) 0.0056(12)
C1 0.0204(15) 0.0194(16) 0.0272(16) 0.0002(13) 0.0080(13) -0.0011(12)
C2 0.0201(15) 0.0203(16) 0.0243(15) -0.0024(12) 0.0078(12) -0.0031(12)
C3 0.0249(16) 0.0240(16) 0.0272(16) -0.0010(13) 0.0136(13) -0.0018(13)
C4 0.0309(18) 0.0325(19) 0.0184(15) 0.0050(14) 0.0019(13) 0.0001(14)
C5 0.0189(15) 0.0328(19) 0.0282(17) -0.0015(14) 0.0018(13) 0.0017(13)
C6 0.0196(15) 0.0320(18) 0.0249(16) -0.0053(14) 0.0075(13) -0.0008(13)
C7 0.0219(15) 0.0283(18) 0.0198(15) 0.0003(13) 0.0059(12) -0.0013(13)
O5 0.0166(11) 0.0351(14) 0.0267(12) -0.0001(10) 0.0065(9) 0.0018(9)
O6 0.0419(15) 0.0523(18) 0.0258(13) 0.0011(12) 0.0219(12) 0.0054(13)
N1 0.0197(13) 0.0236(14) 0.0214(13) 0.0026(11) 0.0090(11) -0.0005(10)
N2 0.0236(13) 0.0307(15) 0.0170(12) 0.0014(11) 0.0059(11) 0.0015(11)
N3 0.0199(13) 0.0278(15) 0.0227(13) -0.0018(11) 0.0118(11) 0.0014(11)
N4 0.0179(12) 0.0288(15) 0.0219(13) 0.0005(11) 0.0069(11) -0.0008(11)
C8 0.0276(17) 0.040(2) 0.0257(16) -0.0004(15) 0.0157(14) 0.0022(15)
C9 0.0173(14) 0.0224(15) 0.0202(14) -0.0025(12) 0.0103(12) -0.0033(11)
C10 0.0227(15) 0.0193(15) 0.0218(15) -0.0021(12) 0.0089(12) -0.0007(12)
C11 0.038(2) 0.049(2) 0.0154(15) 0.0036(15) 0.0054(14) 0.0065(17)
C12 0.0280(17) 0.0255(17) 0.0282(17) -0.0031(14) 0.0163(14) -0.0024(13)
C13 0.0248(17) 0.042(2) 0.0342(18) -0.0016(16) 0.0193(15) 0.0020(15)
C14 0.0171(14) 0.0201(15) 0.0226(15) -0.0035(12) 0.0065(12) -0.0018(11)
C15 0.0229(15) 0.0295(18) 0.0191(14) 0.0021(13) 0.0086(13) -0.0021(13)

loop_
_atom_type_symbol
_atom_type_description
_atom_type_scat_dispersion_real
_atom_type_scat_dispersion_imag
_atom_type_scat_source
C C 0.0033 0.0016 'International Tables Vol C Tables 4.2.6.8 and 6.1.1.4'
H H 0.0000 0.0000 'International Tables Vol C Tables 4.2.6.8 and 6.1.1.4'
N N 0.0061 0.0033 'International Tables Vol C Tables 4.2.6.8 and 6.1.1.4'
O O 0.0106 0.0060 'International Tables Vol C Tables 4.2.6.8 and 6.1.1.4'

loop_
_geom_angle_atom_site_label_1
_geom_angle_atom_site_label_2
_geom_angle_atom_site_label_3
_geom_angle
C1 O1 H1 109.5
C3 O3 H3 109.5
C6 O4 H4 109.5
O2 C1 O1 123.3(3)
O2 C1 C2 122.4(3)
O1 C1 C2 114.2(3)
C7 C2 C3 119.9(3)
C7 C2 C1 120.8(3)
C3 C2 C1 119.3(3)
O3 C3 C4 118.5(3)
O3 C3 C2 122.7(3)
C4 C3 C2 118.8(3)
C5 C4 C3 120.8(3)
C5 C4 H4A 119.6
C3 C4 H4A 119.6
C4 C5 C6 120.5(3)
C4 C5 H5 119.8
C6 C5 H5 119.8
O4 C6 C7 118.1(3)
O4 C6 C5 122.4(3)
C7 C6 C5 119.5(3)
C6 C7 C2 120.5(3)
C6 C7 H7 119.7
C2 C7 H7 119.7
C15 N1 C9 106.2(3)
C15 N1 C8 126.7(3)
C9 N1 C8 127.1(3)
C10 N2 C12 126.7(3)
C10 N2 C11 117.3(3)
C12 N2 C11 115.9(3)
C14 N3 C12 119.9(3)
C14 N3 C13 120.3(3)
C12 N3 C13 119.7(3)
C15 N4 C14 103.8(3)
C15 N4 H1 122.1
C14 N4 H1 134.1
N1 C8 H8A 109.5
N1 C8 H8B 109.5
H8A C8 H8B 109.5
N1 C8 H8C 109.5
H8A C8 H8C 109.5
H8B C8 H8C 109.5
C14 C9 N1 105.5(3)
C14 C9 C10 122.5(3)
N1 C9 C10 131.9(3)
O5 C10 N2 121.8(3)
O5 C10 C9 126.0(3)
N2 C10 C9 112.2(3)
N2 C11 H11A 109.5
N2 C11 H11B 109.5
H11A C11 H11B 109.5
N2 C11 H11C 109.5
H11A C11 H11C 109.5
H11B C11 H11C 109.5
O6 C12 N3 122.7(3)
O6 C12 N2 120.9(3)
N3 C12 N2 116.3(3)
N3 C13 H13A 109.5
N3 C13 H13B 109.5
H13A C13 H13B 109.5
N3 C13 H13C 109.5
H13A C13 H13C 109.5
H13B C13 H13C 109.5
N4 C14 C9 111.5(3)
N4 C14 N3 126.2(3)
C9 C14 N3 122.3(3)
N1 C15 N4 113.1(3)
N1 C15 H15 123.4
N4 C15 H15 123.4

loop_
_geom_bond_atom_site_label_1
_geom_bond_atom_site_label_2
_geom_bond_distance
O1 C1 1.302(4)
O1 H1 0.8200
O2 C1 1.215(4)
O3 C3 1.347(4)
O3 H3 0.8200
O4 C6 1.361(4)
O4 H4 0.8200
C1 C2 1.476(4)
C2 C7 1.389(5)
C2 C3 1.395(5)
C3 C4 1.384(5)
C4 C5 1.365(5)
C4 H4A 0.9300
C5 C6 1.390(5)
C5 H5 0.9300
C6 C7 1.365(4)
C7 H7 0.9300
O5 C10 1.226(4)
O6 C12 1.202(4)
N1 C15 1.329(4)
N1 C9 1.375(4)
N1 C8 1.453(4)
N2 C10 1.393(4)
N2 C12 1.399(4)
N2 C11 1.459(4)
N3 C14 1.360(4)
N3 C12 1.369(4)
N3 C13 1.457(4)
N4 C15 1.331(4)
N4 C14 1.347(4)
N4 H1 1.7915
C8 H8A 0.9600
C8 H8B 0.9600
C8 H8C 0.9600
C9 C14 1.358(4)
C9 C10 1.407(4)
C11 H11A 0.9600
C11 H11B 0.9600
C11 H11C 0.9600
C13 H13A 0.9600
C13 H13B 0.9600
C13 H13C 0.9600
C15 H15 0.9300

loop_
_geom_hbond_atom_site_label_D
_geom_hbond_atom_site_label_H
_geom_hbond_atom_site_label_A
_geom_hbond_distance_DH
_geom_hbond_distance_HA
_geom_hbond_distance_DA
_geom_hbond_angle_DHA
_geom_hbond_site_symmetry_A
C15 H15 O2 0.93 2.77 3.311(4) 118.2 .
O4 H4 O5 0.82 1.88 2.674(3) 162.4 4_465
O3 H3 O2 0.82 1.86 2.581(4) 145.8 .
O1 H1 N4 0.82 1.79 2.611(3) 176.7 .

loop_
_geom_torsion_atom_site_label_1
_geom_torsion_atom_site_label_2
_geom_torsion_atom_site_label_3
_geom_torsion_atom_site_label_4
_geom_torsion
O2 C1 C2 C7 178.5(3)
O1 C1 C2 C7 -0.5(4)
O2 C1 C2 C3 0.0(5)
O1 C1 C2 C3 -179.0(3)
C7 C2 C3 O3 180.0(3)
C1 C2 C3 O3 -1.6(5)
C7 C2 C3 C4 0.0(5)
C1 C2 C3 C4 178.5(3)
O3 C3 C4 C5 179.2(3)
C2 C3 C4 C5 -0.8(5)
C3 C4 C5 C6 0.5(6)
C4 C5 C6 O4 -179.6(3)
C4 C5 C6 C7 0.7(5)
O4 C6 C7 C2 178.8(3)
C5 C6 C7 C2 -1.5(5)
C3 C2 C7 C6 1.1(5)
C1 C2 C7 C6 -177.3(3)
C15 N1 C9 C14 0.4(3)
C8 N1 C9 C14 -179.8(3)
C15 N1 C9 C10 -175.7(3)
C8 N1 C9 C10 4.0(6)
C12 N2 C10 O5 179.1(3)
C11 N2 C10 O5 -1.3(5)
C12 N2 C10 C9 0.3(5)
C11 N2 C10 C9 179.9(3)
C14 C9 C10 O5 -177.4(3)
N1 C9 C10 O5 -1.8(6)
C14 C9 C10 N2 1.5(4)
N1 C9 C10 N2 177.0(3)
C14 N3 C12 O6 -179.8(3)
C13 N3 C12 O6 -0.5(5)
C14 N3 C12 N2 0.9(5)
C13 N3 C12 N2 -179.8(3)
C10 N2 C12 O6 179.3(3)
C11 N2 C12 O6 -0.3(5)
C10 N2 C12 N3 -1.4(5)
C11 N2 C12 N3 179.0(3)
C15 N4 C14 C9 -0.5(4)
H1 N4 C14 C9 177.7
C15 N4 C14 N3 178.1(3)
H1 N4 C14 N3 -3.7
N1 C9 C14 N4 0.1(4)
C10 C9 C14 N4 176.7(3)
N1 C9 C14 N3 -178.6(3)
C10 C9 C14 N3 -2.0(5)
C12 N3 C14 N4 -177.7(3)
C13 N3 C14 N4 2.9(5)
C12 N3 C14 C9 0.7(5)
C13 N3 C14 C9 -178.6(3)
C9 N1 C15 N4 -0.8(4)
C8 N1 C15 N4 179.5(3)
C14 N4 C15 N1 0.8(4)
H1 N4 C15 N1 -177.7
